data_2007441
loop_
_publ_author_name
'Peters, Karl'
'Peters, Eva-Maria'
'Blank, Michael'
'Protzen, Jens-Achim'
'Feineis, Doris'
'God, Ralf'
'Bringmann, Gerhard'

_publ_section_title
;Endogenous Alkaloids in Man. 28.
 (1<i>R</i>,3<i>S</i>)-1-Trichloromethyl-1,2,3,4-tetrahydro-\b-carboline-3-carboxamide
 Methanol Solvate, a Potential Synthetic Precursor to Enantiomerically Pure
 TaClo
;
_journal_issue 7
_journal_name_full 'Acta Crystallographica Section C'
_journal_page_first 1005
_journal_page_last 1007
_journal_paper_doi 10.1107/S0108270198001437
_journal_volume 54
_journal_year 1998
_chemical_formula_moiety 'C13 H12 Cl3 N3 O , C H4 O'
_chemical_formula_sum 'C14 H16 Cl3 N3 O2'
_chemical_formula_weight 364.65
_chemical_name_systematic
;(1R,3S)-1-Trichloromethyl-1,2,3,4-tetrahydro-\b-carboline-3-carboxamide
 methanol solvate
;
_space_group_IT_number 19
_symmetry_cell_setting orthorhombic
_symmetry_space_group_name_Hall 'P 2ac 2ab'
_symmetry_space_group_name_H-M 'P 21 21 21'
_atom_type_scat_source 'SHELXTL-Plus (Sheldrick, 1990)'
_cell_angle_alpha 90
_cell_angle_beta 90
_cell_angle_gamma 90
_cell_formula_units_Z 4
_cell_length_a 10.7523(6)
_cell_length_b 11.0208(7)
_cell_length_c 14.0493(9)
_cell_measurement_reflns_used 60
_cell_measurement_temperature 293(2)
_cell_measurement_theta_max 35.0
_cell_measurement_theta_min 21.1
_cell_volume 1664.83(18)
_computing_cell_refinement P4
_computing_data_collection 'P4 (Siemens, 1996a)'
_computing_data_reduction 'SHELXTL-Plus (Sheldrick, 1990)'
_computing_molecular_graphics SHELXTL-Plus
_computing_publication_material SHELXL93
_computing_structure_refinement 'SHELXL93 (Sheldrick, 1993)'
_computing_structure_solution SHELXTL-Plus
_diffrn_measurement_device_type 'Siemens P4'
_diffrn_measurement_method \w
_diffrn_radiation_type 'Mo K\a'
_diffrn_radiation_wavelength 0.71073
_diffrn_reflns_av_R_equivalents 0.017
_diffrn_reflns_limit_h_max 16
_diffrn_reflns_limit_h_min -1
_diffrn_reflns_limit_k_max 16
_diffrn_reflns_limit_k_min -1
_diffrn_reflns_limit_l_max 21
_diffrn_reflns_limit_l_min -21
_diffrn_reflns_number 7726
_diffrn_reflns_theta_max 32.50
_diffrn_standards_decay_% 0
_diffrn_standards_interval_count 97
_diffrn_standards_number 3
_exptl_absorpt_coefficient_mu 0.56
_exptl_absorpt_correction_T_max 0.735
_exptl_absorpt_correction_T_min 0.644
_exptl_absorpt_correction_type '\y scan (XEMP in XSCANS; Siemens, 1996b)'
_exptl_crystal_colour 'pale yellow'
_exptl_crystal_density_diffrn 1.455
_exptl_crystal_density_method 'not measured'
_exptl_crystal_description prism
_exptl_crystal_F_000 752
_exptl_crystal_size_max 0.75
_exptl_crystal_size_mid 0.75
_exptl_crystal_size_min 0.55
_refine_diff_density_max 0.63
_refine_diff_density_min -0.67
_refine_ls_abs_structure_Flack '0.06(5) (Flack, 1983)'
_refine_ls_extinction_method none
_refine_ls_goodness_of_fit_ref 1.058
_refine_ls_hydrogen_treatment 'H atoms refined by a mixture of independent and constrained refinement'
_refine_ls_number_parameters 200
_refine_ls_number_reflns 5633
_refine_ls_R_factor_gt 0.045
_refine_ls_shift/su_max 0.007
_refine_ls_structure_factor_coef Fsqd
_refine_ls_weighting_details ' w = 1/[\s^2^(Fo^2^)+(0.0778P)^2^+0.0719P] where P=(Fo^2^+2Fc^2^)/3'
_refine_ls_weighting_scheme calc
_refine_ls_wR_factor_ref 0.115
_reflns_number_gt 5592
_reflns_number_total 6018
_reflns_observed_criterion I>2\s(I)
_cod_data_source_file jz1190.cif
_cod_data_source_block jz1190
_cod_original_cell_volume 1664.8(2)
_cod_database_code 2007441

loop_
_symmetry_equiv_pos_as_xyz
'x, y, z'
'x+1/2, -y+1/2, -z'
'-x, y+1/2, -z+1/2'
'-x+1/2, -y, z+1/2'

loop_
_atom_site_aniso_label
_atom_site_aniso_U_11
_atom_site_aniso_U_22
_atom_site_aniso_U_33
_atom_site_aniso_U_12
_atom_site_aniso_U_13
_atom_site_aniso_U_23
_atom_site_aniso_type_symbol
Cl1 .0708(3) .0564(2) .0454(2) .0047(2) .0055(2) .00652(14) Cl
Cl2 .0559(2) .0472(2) .0731(2) .01167(15) .0106(2) -.0008(2) Cl
Cl3 .0461(2) .0731(3) .0974(4) -.0132(2) .0104(2) -.0155(3) Cl
C1 .0401(5) .0407(5) .0406(5) .0011(4) -.0011(4) .0007(4) C
N2 .0424(5) .0408(5) .0520(6) -.0018(4) .0023(4) -.0077(4) N
C3 .0436(6) .0381(5) .0416(5) .0003(5) .0021(5) -.0011(4) C
C4 .0528(7) .0370(6) .0557(7) .0034(5) -.0141(6) .0000(5) C
C5 .0422(6) .0380(5) .0428(6) .0013(5) -.0036(5) .0009(4) C
C6 .0419(5) .0429(6) .0398(5) .0013(5) -.0010(5) -.0028(4) C
C7 .0430(6) .0580(8) .0442(6) .0026(6) -.0025(5) -.0079(6) C
C8 .0456(7) .0704(10) .0513(7) -.0089(7) -.0021(6) -.0159(7) C
C9 .0623(9) .0598(9) .0569(8) -.0174(8) -.0010(7) -.0097(7) C
C10 .0611(9) .0444(7) .0603(8) -.0066(6) -.0031(7) -.0026(6) C
C11 .0468(6) .0408(6) .0472(6) -.0004(5) -.0007(5) -.0006(5) C
N12 .0457(6) .0364(5) .0574(6) .0024(4) -.0033(5) .0014(5) N
C13 .0413(6) .0375(5) .0427(5) -.0005(4) -.0017(4) .0022(4) C
C14 .0431(6) .0422(6) .0517(6) .0015(5) .0042(5) -.0023(5) C
C15 .0503(7) .0407(6) .0523(7) -.0012(5) .0007(6) -.0058(5) C
O15 .0556(7) .0512(7) .0966(11) -.0006(5) .0158(7) -.0197(7) O
N16 .0679(9) .0422(6) .0753(10) -.0025(6) .0195(8) -.0008(6) N
O17 .0521(6) .0551(7) .0693(7) .0059(5) -.0027(6) .0097(6) O
C18 .086(2) .0699(12) .0796(14) -.0077(12) .0071(12) .0036(11) C

loop_
_atom_site_label
_atom_site_fract_x
_atom_site_fract_y
_atom_site_fract_z
_atom_site_U_iso_or_equiv
_atom_site_thermal_displace_type
_atom_site_type_symbol
Cl1 .07721(5) .19311(4) .77767(3) .05753(11) Uani Cl
Cl2 -.03885(4) .39353(4) .68093(4) .05872(11) Uani Cl
Cl3 -.13055(4) .15155(6) .65100(5) .0722(2) Uani Cl
C1 .09517(13) .22442(13) .58283(9) .0405(2) Uani C
H1 .05522(13) .25911(13) .52634(9) .080 Uiso H
N2 .11505(12) .09425(12) .56700(10) .0450(2) Uani N
H2 .0499 .0413 .5708 .080 Uiso H
C3 .24050(13) .05174(12) .54295(10) .0411(2) Uani C
H3 .26325(13) .08417(12) .48038(10) .080 Uiso H
C4 .3349(2) .09649(13) .61601(12) .0485(3) Uani C
H4A .3174(2) .06122(13) .67784(12) .080 Uiso H
H4B .4182(2) .07303(13) .59712(12) .080 Uiso H
C5 .32489(13) .23101(12) .62082(10) .0410(2) Uani C
C6 .41504(13) .32344(13) .63769(9) .0416(2) Uani C
C7 .54113(15) .3222(2) .66454(11) .0484(3) Uani C
H7 .58238(15) .2494(2) .67565(11) .080 Uiso H
C8 .6021(2) .4319(2) .67399(12) .0558(4) Uani C
H8 .6853(2) .4325(2) .69203(12) .080 Uiso H
C9 .5414(2) .5422(2) .65705(14) .0597(4) Uani C
H9 .5856(2) .6143(2) .66295(14) .080 Uiso H
C10 .4169(2) .5462(2) .63164(13) .0553(4) Uani C
H10 .3764(2) .6195(2) .62104(13) .080 Uiso H
C11 .35493(15) .43582(14) .62264(11) .0449(3) Uani C
N12 .23248(13) .41254(11) .59979(11) .0465(3) Uani N
H12 .1730 .4692 .5871 .080 Uiso H
C13 .21576(13) .28863(12) .59953(10) .0405(2) Uani C
C14 .00612(14) .23926(14) .66947(11) .0456(3) Uani C
C15 .2442(2) -.08671(14) .53834(12) .0477(3) Uani C
O15 .33309(15) -.13782(13) .49960(14) .0678(4) Uani O
N16 .1506(2) -.14615(14) .57749(14) .0618(4) Uani N
H16A .0871 -.1043 .6068 .080 Uiso H
H16B .1480 -.2276 .5788 .080 Uiso H
O17 .08676(13) .59858(13) .50745(10) .0588(3) Uani O
H17 -.0041 .6020 .5106 .080 Uiso H
C18 .1329(3) .6066(3) .4138(2) .0786(6) Uani C
H18A .0783(10) .6561(14) .3763(4) .080 Uiso H
H18B .1376(17) .5268(3) .3866(5) .080 Uiso H
H18C .2143(8) .6423(16) .4148(2) .080 Uiso H

loop_
_geom_angle_atom_site_label_1
_geom_angle_atom_site_label_2
_geom_angle_atom_site_label_3
_geom_angle
_geom_angle_publ_flag
C13 C1 N2 111.10(10) no
C14 C1 N2 108.10(10) no
C13 C1 C14 111.10(10) yes
C1 N2 C3 118.70(10) no
C4 C3 N2 110.70(10) no
C15 C3 N2 110.70(10) no
C15 C3 C4 109.50(10) no
C3 C4 C5 107.70(10) no
C6 C5 C13 106.70(10) no
C4 C5 C13 120.970(10) no
C4 C5 C6 132.10(10) no
C11 C6 C7 119.30(10) no
C5 C6 C7 133.80(10) no
C5 C6 C11 106.90(10) no
C6 C7 C8 118.3(2) no
C9 C8 C7 121.5(2) no
C8 C9 C10 121.4(2) no
C11 C10 C9 117.3(2) no
C10 C11 N12 129.8(2) no
C6 C11 N12 108.00(10) no
C6 C11 C10 122.2(2) no
C11 N12 C13 108.00(10) no
N12 C13 C5 110.30(10) no
C1 C13 C5 124.00(10) no
C1 C13 N12 125.60(10) no
C1 C14 Cl2 109.80(10) yes
C1 C14 Cl1 112.00(10) yes
Cl2 C14 Cl1 108.30(8) yes
C1 C14 Cl3 109.70(10) yes
Cl2 C14 Cl3 107.99(8) yes
Cl1 C14 Cl3 108.96(9) yes
N16 C15 O15 123.1(2) no
C3 C15 O15 119.6(2) no
C3 C15 N16 117.2(2) no

loop_
_geom_bond_atom_site_label_1
_geom_bond_atom_site_label_2
_geom_bond_distance
_geom_bond_publ_flag
Cl1 C14 1.776(2) yes
Cl2 C14 1.775(2) yes
Cl3 C14 1.778(2) yes
C1 N2 1.467(2) yes
C1 C13 1.496(2) no
C1 C14 1.557(2) yes
C1 H1 .98 no
N2 C3 1.467(2) yes
N2 H2 .91 no
C3 C4 1.525(2) no
C3 C15 1.528(2) yes
C3 H3 .98 no
C4 C5 1.488(2) no
C4 H4A .97 no
C4 H4B .97 no
C5 C13 1.367(2) no
C5 C6 1.426(2) no
C6 C7 1.407(2) no
C6 C11 1.413(2) no
C7 C8 1.382(3) no
C7 H7 .93 no
C8 C9 1.399(3) no
C8 H8 .93 no
C9 C10 1.386(3) yes
C9 H9 .93 no
C10 C11 1.392(2) no
C10 H10 .93 no
C11 N12 1.379(2) no
N12 C13 1.377(2) no
N12 H12 .91 no
C15 O15 1.235(2) yes
C15 N16 1.322(2) yes
N16 H16A .92 no
N16 H16B .90 no
O17 C18 1.408(3) no
O17 H17 .98 no
C18 H18A .96 no
C18 H18B .96 no
C18 H18C .96 no

loop_
_geom_hbond_atom_site_label_D
_geom_hbond_atom_site_label_H
_geom_hbond_atom_site_label_A
_geom_hbond_site_symmetry_D
_geom_hbond_site_symmetry_H
_geom_hbond_site_symmetry_A
_geom_hbond_distance_DH
_geom_hbond_distance_HA
_geom_hbond_distance_DA
_geom_hbond_angle_DHA
_geom_hbond_publ_flag
O17 H17 O15 1_555 1_555 2_456 0.98 1.80 2.763(2) 167.3 yes
N12 H12 O17 1_555 1_555 1_555 0.91 2.04 2.888(2) 155.1 yes
